data_7153476
loop_
_publ_author_name
'Sun, Hao'
'Zhang, Guangqian'
'Zhi, Sanjun'
'Han, Jianlin'
'Li, Guigen'
'Pan, Yi'

_publ_section_title
;
 Copper-catalyzed aminobromination/elimination process: an efficient
 access to alpha,beta-unsaturated vicinal haloamino ketones and esters.
;
_journal_issue 19
_journal_name_full 'Organic &amp; biomolecular chemistry'
_journal_page_first 4236
_journal_page_last 4239
_journal_paper_doi 10.1039/c0ob00283f
_journal_volume 8
_journal_year 2010
_chemical_formula_moiety 'C25 H26 Br N O4 S'
_chemical_formula_sum 'C25 H26 Br N O4 S'
_chemical_formula_weight 516.44
_chemical_name_systematic
;
?
;
_space_group_IT_number 14
_symmetry_cell_setting monoclinic
_symmetry_space_group_name_Hall '-P 2ybc'
_symmetry_space_group_name_H-M 'P 1 21/c 1'
_atom_sites_solution_hydrogens geom
_atom_sites_solution_primary direct
_atom_sites_solution_secondary difmap
_audit_creation_method SHELXL-97
_cell_angle_alpha 90.00
_cell_angle_beta 121.648(8)
_cell_angle_gamma 90.00
_cell_formula_units_Z 4
_cell_length_a 14.2872(18)
_cell_length_b 11.9099(15)
_cell_length_c 16.8217(16)
_cell_measurement_reflns_used 3002
_cell_measurement_temperature 291(2)
_cell_measurement_theta_max 22.11
_cell_measurement_theta_min 2.29
_cell_volume 2436.7(5)
_computing_cell_refinement SMART
_computing_data_collection 'SMART (Bruker, 2000)'
_computing_data_reduction 'SAINT (Bruker, 2000)'
_computing_molecular_graphics SHELXTL
_computing_publication_material SHELXTL
_computing_structure_refinement SHELXTL
_computing_structure_solution 'SHELXTL (Bruker, 2000)'
_diffrn_ambient_temperature 291(2)
_diffrn_measured_fraction_theta_full 1.000
_diffrn_measured_fraction_theta_max 1.000
_diffrn_measurement_device_type 'Bruker Smart Aepex CCD'
_diffrn_measurement_method 'phi and omega scans'
_diffrn_radiation_monochromator graphite
_diffrn_radiation_source 'sealed tube'
_diffrn_radiation_type MoK\a
_diffrn_radiation_wavelength 0.71073
_diffrn_reflns_av_R_equivalents 0.0574
_diffrn_reflns_av_sigmaI/netI 0.0679
_diffrn_reflns_limit_h_max 15
_diffrn_reflns_limit_h_min -17
_diffrn_reflns_limit_k_max 10
_diffrn_reflns_limit_k_min -14
_diffrn_reflns_limit_l_max 20
_diffrn_reflns_limit_l_min -20
_diffrn_reflns_number 13136
_diffrn_reflns_theta_full 26.00
_diffrn_reflns_theta_max 26.00
_diffrn_reflns_theta_min 1.67
_exptl_absorpt_coefficient_mu 1.803
_exptl_absorpt_correction_T_max 0.6924
_exptl_absorpt_correction_T_min 0.6322
_exptl_absorpt_correction_type multi-scan
_exptl_absorpt_process_details 'SADABS; Bruker, 2000'
_exptl_crystal_density_diffrn 1.408
_exptl_crystal_density_method 'not measured'
_exptl_crystal_F_000 1064
_exptl_crystal_size_max 0.28
_exptl_crystal_size_mid 0.24
_exptl_crystal_size_min 0.22
_refine_diff_density_max 0.539
_refine_diff_density_min -0.572
_refine_diff_density_rms 0.078
_refine_ls_extinction_method none
_refine_ls_goodness_of_fit_ref 1.082
_refine_ls_hydrogen_treatment constr
_refine_ls_matrix_type full
_refine_ls_number_parameters 293
_refine_ls_number_reflns 4790
_refine_ls_number_restraints 0
_refine_ls_restrained_S_all 1.082
_refine_ls_R_factor_all 0.0808
_refine_ls_R_factor_gt 0.0607
_refine_ls_shift/su_max 0.000
_refine_ls_shift/su_mean 0.000
_refine_ls_structure_factor_coef Fsqd
_refine_ls_weighting_details 'calc w=1/[\s^2^(Fo^2^)+(0.05P)^2^+1.99P] where P=(Fo^2^+2Fc^2^)/3'
_refine_ls_weighting_scheme calc
_refine_ls_wR_factor_gt 0.1264
_refine_ls_wR_factor_ref 0.1308
_reflns_number_gt 3504
_reflns_number_total 4790
_reflns_threshold_expression >2sigma(I)
_cod_data_source_file c0ob00283f.txt
_cod_data_source_block sh2
_cod_depositor_comments
;
The following automatic conversions were performed:

'_symmetry_cell_setting' value 'Monoclinic' changed to 'monoclinic'
according to /home/saulius/struct/CIF-dictionaries/cif_core.dic
dictionary named 'cif_core.dic' version 2.4.2 from 2011-04-26.

Automatic conversion script
Id: cif_fix_values 1891 2012-01-12 08:04:46Z andrius 
;
_cod_original_sg_symbol_H-M P2(1)/c
_cod_database_code 7153476

loop_
_symmetry_equiv_pos_as_xyz
'x, y, z'
'-x, y+1/2, -z+1/2'
'-x, -y, -z'
'x, -y-1/2, z-1/2'

loop_
_atom_site_label
_atom_site_type_symbol
_atom_site_fract_x
_atom_site_fract_y
_atom_site_fract_z
_atom_site_U_iso_or_equiv
_atom_site_adp_type
_atom_site_occupancy
_atom_site_symmetry_multiplicity
_atom_site_calc_flag
_atom_site_refinement_flags
Br1 Br 0.65986(4) -0.10750(4) 0.80638(3) 0.04728(16) Uani 1 1 d .
C1 C 0.4712(4) 0.1123(4) 0.8069(3) 0.0469(11) Uani 1 1 d .
H1 H 0.5285 0.1373 0.8645 0.056 Uiso 1 1 calc R
C2 C 0.3632(3) 0.1247(4) 0.7838(3) 0.0401(10) Uani 1 1 d .
H2 H 0.3479 0.1587 0.8255 0.048 Uiso 1 1 calc R
C3 C 0.2778(4) 0.0860(4) 0.6979(3) 0.0428(10) Uani 1 1 d .
C4 C 0.3005(4) 0.0365(4) 0.6357(3) 0.0457(11) Uani 1 1 d .
H4 H 0.2431 0.0116 0.5781 0.055 Uiso 1 1 calc R
C5 C 0.4087(4) 0.0238(4) 0.6583(3) 0.0457(11) Uani 1 1 d .
H5 H 0.4237 -0.0104 0.6165 0.055 Uiso 1 1 calc R
C6 C 0.4940(4) 0.0623(3) 0.7438(3) 0.0373(9) Uani 1 1 d .
C7 C 0.6123(4) 0.0503(4) 0.7722(3) 0.0465(11) Uani 1 1 d .
H7 H 0.6569 0.0971 0.8275 0.056 Uiso 1 1 calc R
C8 C 0.6355(4) 0.0856(4) 0.6980(3) 0.0479(12) Uani 1 1 d .
H8 H 0.5957 0.0336 0.6455 0.057 Uiso 1 1 calc R
C9 C 0.7612(4) 0.0714(4) 0.7355(3) 0.0464(11) Uani 1 1 d .
C10 C 0.8045(3) -0.0022(4) 0.6900(3) 0.0424(10) Uani 1 1 d .
C11 C 0.7401(4) -0.0817(4) 0.6193(3) 0.0518(12) Uani 1 1 d .
H11 H 0.6659 -0.0884 0.5986 0.062 Uiso 1 1 calc R
C12 C 0.7824(4) -0.1478(4) 0.5810(3) 0.0442(11) Uani 1 1 d .
H12 H 0.7378 -0.1990 0.5346 0.053 Uiso 1 1 calc R
C13 C 0.8928(4) -0.1391(4) 0.6110(3) 0.0425(10) Uani 1 1 d .
C14 C 0.9596(4) -0.0634(4) 0.6801(3) 0.0493(11) Uani 1 1 d .
H14 H 1.0338 -0.0586 0.7002 0.059 Uiso 1 1 calc R
C15 C 0.9160(3) 0.0061(4) 0.7201(3) 0.0427(10) Uani 1 1 d .
H15 H 0.9608 0.0574 0.7663 0.051 Uiso 1 1 calc R
C16 C 0.6586(4) 0.2918(4) 0.5490(3) 0.0429(10) Uani 1 1 d .
C17 C 0.7257(4) 0.2228(4) 0.5333(3) 0.0447(11) Uani 1 1 d .
H17 H 0.7135 0.1457 0.5268 0.054 Uiso 1 1 calc R
C18 C 0.8114(4) 0.2692(4) 0.5274(3) 0.0409(10) Uani 1 1 d .
H18 H 0.8566 0.2232 0.5170 0.049 Uiso 1 1 calc R
C19 C 0.8290(4) 0.3846(4) 0.5370(3) 0.0494(11) Uani 1 1 d .
C20 C 0.7624(4) 0.4533(4) 0.5531(3) 0.0474(11) Uani 1 1 d .
H20 H 0.7748 0.5304 0.5598 0.057 Uiso 1 1 calc R
C21 C 0.6767(4) 0.4070(4) 0.5593(3) 0.0441(10) Uani 1 1 d .
H21 H 0.6319 0.4529 0.5701 0.053 Uiso 1 1 calc R
C22 C 0.1399(4) 0.1716(4) 0.7227(3) 0.0494(12) Uani 1 1 d .
H22A H 0.1710 0.1424 0.7847 0.074 Uiso 1 1 calc R
H22B H 0.0614 0.1760 0.6929 0.074 Uiso 1 1 calc R
H22C H 0.1690 0.2452 0.7257 0.074 Uiso 1 1 calc R
C23 C 0.9399(4) -0.2125(4) 0.5645(3) 0.0483(11) Uani 1 1 d .
H23A H 0.9836 -0.1668 0.5492 0.072 Uiso 1 1 calc R
H23B H 0.8805 -0.2456 0.5086 0.072 Uiso 1 1 calc R
H23C H 0.9848 -0.2708 0.6069 0.072 Uiso 1 1 calc R
C24 C 0.9202(4) 0.4365(4) 0.5283(3) 0.0493(12) Uani 1 1 d .
H24A H 0.9900 0.4191 0.5830 0.074 Uiso 1 1 calc R
H24B H 0.9107 0.5164 0.5223 0.074 Uiso 1 1 calc R
H24C H 0.9175 0.4067 0.4741 0.074 Uiso 1 1 calc R
C25 C 0.6348(4) 0.2906(4) 0.7300(3) 0.0446(11) Uani 1 1 d .
H25A H 0.6335 0.2684 0.7842 0.067 Uiso 1 1 calc R
H25B H 0.5867 0.3537 0.7010 0.067 Uiso 1 1 calc R
H25C H 0.7083 0.3113 0.7481 0.067 Uiso 1 1 calc R
N1 N 0.5975(3) 0.1960(3) 0.6631(3) 0.0437(9) Uani 1 1 d .
O1 O 0.1684(3) 0.0958(3) 0.6677(2) 0.0465(7) Uani 1 1 d .
O2 O 0.8228(3) 0.1296(3) 0.8026(2) 0.0521(8) Uani 1 1 d .
O3 O 0.5228(2) 0.1277(3) 0.5035(2) 0.0498(8) Uani 1 1 d .
O4 O 0.4701(3) 0.3151(3) 0.5293(2) 0.0493(8) Uani 1 1 d .
S2 S 0.55108(9) 0.22983(10) 0.55495(8) 0.0454(3) Uani 1 1 d .

loop_
_atom_site_aniso_label
_atom_site_aniso_U_11
_atom_site_aniso_U_22
_atom_site_aniso_U_33
_atom_site_aniso_U_23
_atom_site_aniso_U_13
_atom_site_aniso_U_12
Br1 0.0405(2) 0.0467(3) 0.0461(3) 0.0203(2) 0.01673(19) 0.0135(2)
C1 0.051(3) 0.047(3) 0.045(2) -0.005(2) 0.027(2) -0.007(2)
C2 0.048(2) 0.042(3) 0.040(2) 0.0030(19) 0.0301(19) -0.0036(19)
C3 0.045(2) 0.038(2) 0.043(2) 0.0014(19) 0.022(2) -0.0011(19)
C4 0.037(2) 0.050(3) 0.040(2) -0.003(2) 0.0124(19) 0.001(2)
C5 0.056(3) 0.044(3) 0.044(3) -0.006(2) 0.031(2) -0.009(2)
C6 0.046(2) 0.031(2) 0.040(2) -0.0004(18) 0.0258(19) -0.0069(18)
C7 0.050(3) 0.030(2) 0.050(3) 0.0005(19) 0.020(2) -0.0016(19)
C8 0.049(3) 0.028(2) 0.048(3) -0.0025(19) 0.012(2) -0.0055(19)
C9 0.038(2) 0.042(3) 0.045(3) -0.006(2) 0.013(2) -0.0060(19)
C10 0.033(2) 0.046(3) 0.048(3) 0.006(2) 0.0212(19) -0.0010(18)
C11 0.039(2) 0.053(3) 0.055(3) -0.007(2) 0.019(2) -0.005(2)
C12 0.042(2) 0.034(2) 0.042(2) -0.0045(19) 0.0123(19) 0.0072(18)
C13 0.046(2) 0.038(2) 0.047(3) 0.0134(19) 0.027(2) 0.0110(19)
C14 0.045(2) 0.052(3) 0.047(3) -0.011(2) 0.022(2) 0.004(2)
C15 0.040(2) 0.047(3) 0.040(2) -0.014(2) 0.0201(19) -0.0102(19)
C16 0.053(3) 0.040(2) 0.039(2) -0.0022(19) 0.027(2) -0.011(2)
C17 0.046(2) 0.044(3) 0.046(3) 0.001(2) 0.025(2) -0.009(2)
C18 0.047(2) 0.038(2) 0.044(2) -0.0056(19) 0.028(2) -0.0094(19)
C19 0.045(2) 0.050(3) 0.051(3) -0.018(2) 0.024(2) -0.018(2)
C20 0.045(2) 0.038(2) 0.047(3) -0.012(2) 0.015(2) -0.016(2)
C21 0.046(2) 0.050(3) 0.041(2) -0.013(2) 0.027(2) -0.013(2)
C22 0.043(3) 0.052(3) 0.045(3) -0.012(2) 0.017(2) 0.007(2)
C23 0.051(3) 0.047(3) 0.037(2) 0.010(2) 0.016(2) 0.016(2)
C24 0.049(3) 0.044(3) 0.047(3) -0.010(2) 0.020(2) -0.019(2)
C25 0.045(2) 0.036(2) 0.044(2) -0.010(2) 0.018(2) -0.0069(19)
N1 0.0382(19) 0.0328(19) 0.048(2) -0.0044(16) 0.0146(16) -0.0062(15)
O1 0.0507(18) 0.0393(17) 0.0486(18) -0.0099(14) 0.0254(15) -0.0033(14)
O2 0.0500(18) 0.050(2) 0.0417(17) -0.0147(15) 0.0137(14) -0.0176(15)
O3 0.0400(16) 0.053(2) 0.0494(18) -0.0107(15) 0.0186(14) -0.0143(14)
O4 0.0479(17) 0.0426(18) 0.0431(18) 0.0107(14) 0.0139(14) 0.0059(14)
S2 0.0395(6) 0.0432(6) 0.0494(6) 0.0033(5) 0.0206(5) -0.0073(5)

loop_
_atom_type_symbol
_atom_type_description
_atom_type_scat_dispersion_real
_atom_type_scat_dispersion_imag
_atom_type_scat_source
C C 0.0033 0.0016 'International Tables Vol C Tables 4.2.6.8 and 6.1.1.4'
H H 0.0000 0.0000 'International Tables Vol C Tables 4.2.6.8 and 6.1.1.4'
Br Br -0.2901 2.4595 'International Tables Vol C Tables 4.2.6.8 and 6.1.1.4'
N N 0.0061 0.0033 'International Tables Vol C Tables 4.2.6.8 and 6.1.1.4'
O O 0.0106 0.0060 'International Tables Vol C Tables 4.2.6.8 and 6.1.1.4'
S S 0.1246 0.1234 'International Tables Vol C Tables 4.2.6.8 and 6.1.1.4'

loop_
_geom_angle_atom_site_label_1
_geom_angle_atom_site_label_2
_geom_angle_atom_site_label_3
_geom_angle
C2 C1 C6 120.1(4)
C2 C1 H1 120.0
C6 C1 H1 120.0
C1 C2 C3 119.7(4)
C1 C2 H2 120.2
C3 C2 H2 120.2
O1 C3 C4 115.5(4)
O1 C3 C2 124.3(4)
C4 C3 C2 120.2(4)
C3 C4 C5 120.5(4)
C3 C4 H4 119.8
C5 C4 H4 119.8
C6 C5 C4 119.5(4)
C6 C5 H5 120.2
C4 C5 H5 120.2
C5 C6 C1 120.1(4)
C5 C6 C7 121.8(4)
C1 C6 C7 118.1(4)
C6 C7 C8 114.2(4)
C6 C7 Br1 109.9(3)
C8 C7 Br1 108.3(3)
C6 C7 H7 108.1
C8 C7 H7 108.1
Br1 C7 H7 108.1
N1 C8 C7 113.3(4)
N1 C8 C9 111.9(4)
C7 C8 C9 109.8(4)
N1 C8 H8 107.2
C7 C8 H8 107.2
C9 C8 H8 107.2
O2 C9 C10 121.0(4)
O2 C9 C8 115.4(4)
C10 C9 C8 123.4(4)
C15 C10 C11 117.7(4)
C15 C10 C9 118.2(4)
C11 C10 C9 124.1(4)
C12 C11 C10 122.4(4)
C12 C11 H11 118.8
C10 C11 H11 118.8
C11 C12 C13 119.6(4)
C11 C12 H12 120.2
C13 C12 H12 120.2
C14 C13 C12 120.4(4)
C14 C13 C23 120.3(4)
C12 C13 C23 119.3(4)
C13 C14 C15 120.3(4)
C13 C14 H14 119.8
C15 C14 H14 119.8
C10 C15 C14 119.5(4)
C10 C15 H15 120.2
C14 C15 H15 120.2
C17 C16 C21 120.3(4)
C17 C16 S2 118.3(3)
C21 C16 S2 121.3(4)
C16 C17 C18 119.9(4)
C16 C17 H17 120.0
C18 C17 H17 120.0
C19 C18 C17 119.6(4)
C19 C18 H18 120.2
C17 C18 H18 120.2
C20 C19 C18 120.4(4)
C20 C19 C24 119.4(4)
C18 C19 C24 120.2(4)
C19 C20 C21 120.0(4)
C19 C20 H20 120.0
C21 C20 H20 120.0
C16 C21 C20 119.7(4)
C16 C21 H21 120.2
C20 C21 H21 120.2
O1 C22 H22A 109.5
O1 C22 H22B 109.5
H22A C22 H22B 109.5
O1 C22 H22C 109.5
H22A C22 H22C 109.5
H22B C22 H22C 109.5
C13 C23 H23A 109.5
C13 C23 H23B 109.5
H23A C23 H23B 109.5
C13 C23 H23C 109.5
H23A C23 H23C 109.5
H23B C23 H23C 109.5
C19 C24 H24A 109.5
C19 C24 H24B 109.5
H24A C24 H24B 109.5
C19 C24 H24C 109.5
H24A C24 H24C 109.5
H24B C24 H24C 109.5
N1 C25 H25A 109.5
N1 C25 H25B 109.5
H25A C25 H25B 109.5
N1 C25 H25C 109.5
H25A C25 H25C 109.5
H25B C25 H25C 109.5
C8 N1 C25 118.8(4)
C8 N1 S2 122.2(3)
C25 N1 S2 115.7(3)
C3 O1 C22 116.7(3)
O3 S2 O4 119.91(19)
O3 S2 N1 106.7(2)
O4 S2 N1 107.8(2)
O3 S2 C16 107.6(2)
O4 S2 C16 106.2(2)
N1 S2 C16 108.2(2)

loop_
_geom_bond_atom_site_label_1
_geom_bond_atom_site_label_2
_geom_bond_distance
Br1 C7 1.978(4)
C1 C2 1.388(6)
C1 C6 1.395(6)
C1 H1 0.9300
C2 C3 1.392(6)
C2 H2 0.9300
C3 O1 1.372(5)
C3 C4 1.380(7)
C4 C5 1.393(6)
C4 H4 0.9300
C5 C6 1.387(6)
C5 H5 0.9300
C6 C7 1.503(6)
C7 C8 1.509(7)
C7 H7 0.9800
C8 N1 1.426(5)
C8 C9 1.569(6)
C8 H8 0.9800
C9 O2 1.219(5)
C9 C10 1.495(7)
C10 C15 1.399(6)
C10 C11 1.418(6)
C11 C12 1.345(7)
C11 H11 0.9300
C12 C13 1.385(6)
C12 H12 0.9300
C13 C14 1.383(6)
C13 C23 1.543(6)
C14 C15 1.402(6)
C14 H14 0.9300
C15 H15 0.9300
C16 C17 1.389(7)
C16 C21 1.390(6)
C16 S2 1.753(5)
C17 C18 1.394(6)
C17 H17 0.9300
C18 C19 1.392(6)
C18 H18 0.9300
C19 C20 1.385(7)
C19 C24 1.517(6)
C20 C21 1.395(6)
C20 H20 0.9300
C21 H21 0.9300
C22 O1 1.494(5)
C22 H22A 0.9600
C22 H22B 0.9600
C22 H22C 0.9600
C23 H23A 0.9600
C23 H23B 0.9600
C23 H23C 0.9600
C24 H24A 0.9600
C24 H24B 0.9600
C24 H24C 0.9600
C25 N1 1.481(5)
C25 H25A 0.9600
C25 H25B 0.9600
C25 H25C 0.9600
N1 S2 1.626(4)
O3 S2 1.423(3)
O4 S2 1.426(3)

loop_
_geom_torsion_atom_site_label_1
_geom_torsion_atom_site_label_2
_geom_torsion_atom_site_label_3
_geom_torsion_atom_site_label_4
_geom_torsion
C6 C1 C2 C3 0.7(7)
C1 C2 C3 O1 -178.9(4)
C1 C2 C3 C4 -0.7(7)
O1 C3 C4 C5 179.1(4)
C2 C3 C4 C5 0.7(7)
C3 C4 C5 C6 -0.7(7)
C4 C5 C6 C1 0.7(7)
C4 C5 C6 C7 179.7(4)
C2 C1 C6 C5 -0.7(7)
C2 C1 C6 C7 -179.8(4)
C5 C6 C7 C8 47.2(6)
C1 C6 C7 C8 -133.8(4)
C5 C6 C7 Br1 -74.7(5)
C1 C6 C7 Br1 104.3(4)
C6 C7 C8 N1 53.2(5)
Br1 C7 C8 N1 175.9(3)
C6 C7 C8 C9 179.1(4)
Br1 C7 C8 C9 -58.1(4)
N1 C8 C9 O2 63.9(6)
C7 C8 C9 O2 -62.8(5)
N1 C8 C9 C10 -112.4(5)
C7 C8 C9 C10 120.8(5)
O2 C9 C10 C15 -6.6(7)
C8 C9 C10 C15 169.5(4)
O2 C9 C10 C11 172.2(5)
C8 C9 C10 C11 -11.7(7)
C15 C10 C11 C12 -0.1(7)
C9 C10 C11 C12 -179.0(5)
C10 C11 C12 C13 0.1(7)
C11 C12 C13 C14 0.2(7)
C11 C12 C13 C23 -178.1(4)
C12 C13 C14 C15 -0.5(7)
C23 C13 C14 C15 177.7(4)
C11 C10 C15 C14 -0.2(7)
C9 C10 C15 C14 178.7(4)
C13 C14 C15 C10 0.5(7)
C21 C16 C17 C18 -0.3(7)
S2 C16 C17 C18 179.4(3)
C16 C17 C18 C19 -0.1(7)
C17 C18 C19 C20 0.4(7)
C17 C18 C19 C24 -178.5(4)
C18 C19 C20 C21 -0.3(7)
C24 C19 C20 C21 178.6(4)
C17 C16 C21 C20 0.4(7)
S2 C16 C21 C20 -179.3(3)
C19 C20 C21 C16 -0.1(7)
C7 C8 N1 C25 55.2(5)
C9 C8 N1 C25 -69.7(5)
C7 C8 N1 S2 -146.1(3)
C9 C8 N1 S2 89.0(4)
C4 C3 O1 C22 -166.2(4)
C2 C3 O1 C22 12.1(6)
C8 N1 S2 O3 19.2(4)
C25 N1 S2 O3 178.5(3)
C8 N1 S2 O4 149.2(3)
C25 N1 S2 O4 -51.5(4)
C8 N1 S2 C16 -96.4(4)
C25 N1 S2 C16 62.9(4)
C17 C16 S2 O3 -24.9(4)
C21 C16 S2 O3 154.8(4)
C17 C16 S2 O4 -154.5(4)
C21 C16 S2 O4 25.2(4)
C17 C16 S2 N1 90.0(4)
C21 C16 S2 N1 -90.3(4)
